data_1512342
loop_
_publ_author_name
'Gou, Quan'
'Deng, Bin'
'Zhang, Hongbin'
'Qin, Jun'

_publ_section_title
;
 Arylations of Substituted Enamides by Aryl Iodides: Regio- and
 Stereoselective Synthesis of (Z)-\b-Amido-\b-Arylacrylates.
;
_journal_issue 17
_journal_name_full 'Organic letters'
_journal_page_first 4604
_journal_page_last 4607
_journal_paper_doi 10.1021/ol402215f
_journal_volume 15
_journal_year 2013
_chemical_formula_sum 'C14 H15 N O3'
_chemical_formula_weight 245.27
_chemical_name_systematic
; 
 ? 
;
_space_group_IT_number 14
_symmetry_cell_setting monoclinic
_symmetry_space_group_name_Hall '-P 2yn'
_symmetry_space_group_name_H-M 'P 1 21/n 1'
_atom_sites_solution_hydrogens geom
_atom_sites_solution_primary direct
_atom_sites_solution_secondary difmap
_audit_creation_method SHELXL-97
_cell_angle_alpha 90.00
_cell_angle_beta 96.925(2)
_cell_angle_gamma 90.00
_cell_formula_units_Z 4
_cell_length_a 9.4301(14)
_cell_length_b 6.9967(11)
_cell_length_c 18.692(3)
_cell_measurement_temperature 298(2)
_cell_volume 1224.3(3)
_computing_cell_refinement 'Bruker apex II'
_computing_data_collection 'Bruker apex II'
_computing_data_reduction 'Bruker SAINT'
_computing_molecular_graphics 'Bruker SHELXTL'
_computing_publication_material 'Bruker SHELXTL'
_computing_structure_refinement 'SHELXL-97 (Sheldrick, 1997)'
_computing_structure_solution 'SHELXS-97 (Sheldrick, 1990)'
_diffrn_ambient_temperature 298(2)
_diffrn_measured_fraction_theta_full 0.999
_diffrn_measured_fraction_theta_max 0.946
_diffrn_measurement_device_type 'CCD area detector'
_diffrn_measurement_method 'phi and omega scans'
_diffrn_radiation_monochromator graphite
_diffrn_radiation_source 'fine-focus sealed tube'
_diffrn_radiation_type MoK\a
_diffrn_radiation_wavelength 0.71073
_diffrn_reflns_av_R_equivalents 0.0415
_diffrn_reflns_av_sigmaI/netI 0.0546
_diffrn_reflns_limit_h_max 12
_diffrn_reflns_limit_h_min -12
_diffrn_reflns_limit_k_max 6
_diffrn_reflns_limit_k_min -9
_diffrn_reflns_limit_l_max 24
_diffrn_reflns_limit_l_min -24
_diffrn_reflns_number 8006
_diffrn_reflns_theta_full 25.00
_diffrn_reflns_theta_max 28.17
_diffrn_reflns_theta_min 2.20
_exptl_absorpt_coefficient_mu 0.094
_exptl_absorpt_correction_T_max 0.9778
_exptl_absorpt_correction_T_min 0.9742
_exptl_absorpt_correction_type multi-scan
_exptl_absorpt_process_details sadabs
_exptl_crystal_colour colourless
_exptl_crystal_density_diffrn 1.331
_exptl_crystal_density_method 'not measured'
_exptl_crystal_description block
_exptl_crystal_F_000 520
_exptl_crystal_size_max 0.28
_exptl_crystal_size_mid 0.26
_exptl_crystal_size_min 0.24
_refine_diff_density_max 0.196
_refine_diff_density_min -0.181
_refine_diff_density_rms 0.041
_refine_ls_extinction_coef 0.029(3)
_refine_ls_extinction_expression Fc^*^=kFc[1+0.001xFc^2^\l^3^/sin(2\q)]^-1/4^
_refine_ls_extinction_method SHELXL
_refine_ls_goodness_of_fit_ref 1.016
_refine_ls_hydrogen_treatment mixed
_refine_ls_matrix_type full
_refine_ls_number_parameters 165
_refine_ls_number_reflns 2860
_refine_ls_number_restraints 0
_refine_ls_restrained_S_all 1.016
_refine_ls_R_factor_all 0.0909
_refine_ls_R_factor_gt 0.0493
_refine_ls_shift/su_max 0.000
_refine_ls_shift/su_mean 0.000
_refine_ls_structure_factor_coef Fsqd
_refine_ls_weighting_details 'calc w=1/[\s^2^(Fo^2^)+(0.0560P)^2^+0.0969P] where P=(Fo^2^+2Fc^2^)/3'
_refine_ls_weighting_scheme calc
_refine_ls_wR_factor_gt 0.1116
_refine_ls_wR_factor_ref 0.1301
_reflns_number_gt 1758
_reflns_number_total 2860
_reflns_threshold_expression >2sigma(I)
_cod_data_source_file ol402215f_si_001.cif
_cod_data_source_block (Z)-3aa
_cod_depositor_comments
;
The following automatic conversions were performed:

'_symmetry_cell_setting' value 'Monoclinic' changed to 'monoclinic'
according to /home/saulius/struct/CIF-dictionaries/cif_core.dic
dictionary named 'cif_core.dic' version 2.4.2 from 2011-04-26.

Automatic conversion script
Id: cif_fix_values 1891 2012-01-12 08:04:46Z andrius 
;
_cod_original_sg_symbol_H-M P2(1)/n
_cod_database_code 1512342

loop_
_symmetry_equiv_pos_as_xyz
'x, y, z'
'-x+1/2, y+1/2, -z+1/2'
'-x, -y, -z'
'x-1/2, -y-1/2, z-1/2'

loop_
_atom_site_label
_atom_site_type_symbol
_atom_site_fract_x
_atom_site_fract_y
_atom_site_fract_z
_atom_site_U_iso_or_equiv
_atom_site_adp_type
_atom_site_occupancy
_atom_site_symmetry_multiplicity
_atom_site_calc_flag
_atom_site_refinement_flags
N1 N 0.49618(14) 0.22807(19) 0.17004(7) 0.0357(4) Uani 1 1 d .
O1 O 0.55108(15) 0.2742(2) 0.32149(7) 0.0681(5) Uani 1 1 d .
O2 O 0.77287(14) 0.18598(18) 0.36397(6) 0.0479(4) Uani 1 1 d .
O3 O 0.44979(14) -0.0686(2) 0.21358(8) 0.0610(4) Uani 1 1 d .
C1 C 0.71005(17) 0.2108(2) 0.10668(9) 0.0334(4) Uani 1 1 d .
C2 C 0.62220(19) 0.1897(2) 0.04203(9) 0.0402(4) Uani 1 1 d .
H2 H 0.5241 0.1772 0.0426 0.048 Uiso 1 1 calc R
C3 C 0.6780(2) 0.1868(3) -0.02354(10) 0.0478(5) Uani 1 1 d .
H3 H 0.6173 0.1740 -0.0663 0.057 Uiso 1 1 calc R
C4 C 0.8227(2) 0.2028(3) -0.02507(10) 0.0517(5) Uani 1 1 d .
H4 H 0.8608 0.2006 -0.0687 0.062 Uiso 1 1 calc R
C5 C 0.9107(2) 0.2222(3) 0.03864(11) 0.0544(5) Uani 1 1 d .
H5 H 1.0088 0.2314 0.0377 0.065 Uiso 1 1 calc R
C6 C 0.85661(19) 0.2284(3) 0.10406(10) 0.0448(5) Uani 1 1 d .
H6 H 0.9181 0.2444 0.1464 0.054 Uiso 1 1 calc R
C7 C 0.64771(17) 0.2160(2) 0.17625(9) 0.0318(4) Uani 1 1 d .
C8 C 0.72545(18) 0.2099(2) 0.24053(9) 0.0389(4) Uani 1 1 d .
H8 H 0.8235 0.1932 0.2414 0.047 Uiso 1 1 calc R
C9 C 0.6692(2) 0.2273(3) 0.31092(9) 0.0409(4) Uani 1 1 d .
C10 C 0.7352(2) 0.2001(3) 0.43601(9) 0.0559(6) Uani 1 1 d .
H10A H 0.7159 0.3312 0.4466 0.084 Uiso 1 1 calc R
H10B H 0.8128 0.1542 0.4695 0.084 Uiso 1 1 calc R
H10C H 0.6516 0.1244 0.4400 0.084 Uiso 1 1 calc R
C11 C 0.42209(19) 0.4102(3) 0.15554(11) 0.0486(5) Uani 1 1 d .
H11A H 0.4503 0.4710 0.1128 0.058 Uiso 1 1 calc R
H11B H 0.4405 0.4968 0.1961 0.058 Uiso 1 1 calc R
C12 C 0.26624(19) 0.3498(3) 0.14413(11) 0.0545(5) Uani 1 1 d .
H12A H 0.2053 0.4488 0.1601 0.065 Uiso 1 1 calc R
H12B H 0.2360 0.3224 0.0937 0.065 Uiso 1 1 calc R
C13 C 0.26184(19) 0.1717(3) 0.18955(11) 0.0515(5) Uani 1 1 d .
H13A H 0.2381 0.2029 0.2373 0.062 Uiso 1 1 calc R
H13B H 0.1920 0.0816 0.1671 0.062 Uiso 1 1 calc R
C14 C 0.41037(18) 0.0906(3) 0.19354(9) 0.0411(5) Uani 1 1 d .

loop_
_atom_site_aniso_label
_atom_site_aniso_U_11
_atom_site_aniso_U_22
_atom_site_aniso_U_33
_atom_site_aniso_U_23
_atom_site_aniso_U_13
_atom_site_aniso_U_12
N1 0.0290(7) 0.0410(8) 0.0383(8) 0.0023(6) 0.0088(6) 0.0010(6)
O1 0.0495(9) 0.1120(13) 0.0447(8) -0.0119(8) 0.0135(7) 0.0154(8)
O2 0.0516(8) 0.0620(9) 0.0302(7) 0.0016(6) 0.0056(6) 0.0029(6)
O3 0.0534(9) 0.0478(9) 0.0856(11) 0.0130(7) 0.0245(8) -0.0019(7)
C1 0.0350(9) 0.0314(9) 0.0349(9) 0.0012(7) 0.0079(7) 0.0004(7)
C2 0.0366(10) 0.0444(11) 0.0398(10) 0.0008(8) 0.0048(8) -0.0018(8)
C3 0.0636(13) 0.0469(12) 0.0327(10) -0.0013(8) 0.0044(9) -0.0007(9)
C4 0.0645(14) 0.0546(12) 0.0401(11) 0.0000(9) 0.0233(10) 0.0006(10)
C5 0.0440(11) 0.0714(14) 0.0515(12) 0.0018(10) 0.0203(10) 0.0003(10)
C6 0.0361(10) 0.0590(12) 0.0401(10) -0.0002(8) 0.0081(8) -0.0004(9)
C7 0.0295(8) 0.0308(9) 0.0361(9) -0.0002(7) 0.0082(7) -0.0004(7)
C8 0.0315(9) 0.0484(11) 0.0377(10) 0.0005(8) 0.0081(8) 0.0007(8)
C9 0.0421(11) 0.0455(11) 0.0356(10) -0.0023(8) 0.0063(8) -0.0020(8)
C10 0.0806(15) 0.0579(13) 0.0302(10) -0.0020(8) 0.0102(10) -0.0001(11)
C11 0.0404(11) 0.0477(11) 0.0582(12) 0.0059(9) 0.0088(9) 0.0091(9)
C12 0.0356(11) 0.0771(15) 0.0509(12) 0.0030(10) 0.0050(9) 0.0114(10)
C13 0.0340(10) 0.0662(14) 0.0561(13) -0.0045(10) 0.0127(9) -0.0047(9)
C14 0.0383(10) 0.0474(12) 0.0395(10) -0.0044(8) 0.0125(8) -0.0035(8)

loop_
_atom_type_symbol
_atom_type_description
_atom_type_scat_dispersion_real
_atom_type_scat_dispersion_imag
_atom_type_scat_source
C C 0.0033 0.0016 'International Tables Vol C Tables 4.2.6.8 and 6.1.1.4'
H H 0.0000 0.0000 'International Tables Vol C Tables 4.2.6.8 and 6.1.1.4'
N N 0.0061 0.0033 'International Tables Vol C Tables 4.2.6.8 and 6.1.1.4'
O O 0.0106 0.0060 'International Tables Vol C Tables 4.2.6.8 and 6.1.1.4'

loop_
_geom_angle_atom_site_label_1
_geom_angle_atom_site_label_2
_geom_angle_atom_site_label_3
_geom_angle
C14 N1 C7 124.15(14)
C14 N1 C11 112.68(14)
C7 N1 C11 121.31(13)
C9 O2 C10 116.01(14)
C2 C1 C6 117.96(15)
C2 C1 C7 120.35(15)
C6 C1 C7 121.69(16)
C1 C2 C3 121.29(17)
C1 C2 H2 119.4
C3 C2 H2 119.4
C4 C3 C2 119.96(19)
C4 C3 H3 120.0
C2 C3 H3 120.0
C5 C4 C3 119.20(16)
C5 C4 H4 120.4
C3 C4 H4 120.4
C4 C5 C6 121.48(18)
C4 C5 H5 119.3
C6 C5 H5 119.3
C5 C6 C1 120.10(18)
C5 C6 H6 119.9
C1 C6 H6 119.9
C8 C7 N1 120.95(14)
C8 C7 C1 123.69(15)
N1 C7 C1 115.36(14)
C7 C8 C9 125.58(16)
C7 C8 H8 117.2
C9 C8 H8 117.2
O1 C9 O2 123.16(15)
O1 C9 C8 127.41(17)
O2 C9 C8 109.42(15)
O2 C10 H10A 109.5
O2 C10 H10B 109.5
H10A C10 H10B 109.5
O2 C10 H10C 109.5
H10A C10 H10C 109.5
H10B C10 H10C 109.5
N1 C11 C12 102.49(15)
N1 C11 H11A 111.3
C12 C11 H11A 111.3
N1 C11 H11B 111.3
C12 C11 H11B 111.3
H11A C11 H11B 109.2
C13 C12 C11 104.00(15)
C13 C12 H12A 111.0
C11 C12 H12A 111.0
C13 C12 H12B 111.0
C11 C12 H12B 111.0
H12A C12 H12B 109.0
C14 C13 C12 104.50(14)
C14 C13 H13A 110.9
C12 C13 H13A 110.9
C14 C13 H13B 110.9
C12 C13 H13B 110.9
H13A C13 H13B 108.9
O3 C14 N1 124.96(16)
O3 C14 C13 127.41(16)
N1 C14 C13 107.63(16)

loop_
_geom_bond_atom_site_label_1
_geom_bond_atom_site_label_2
_geom_bond_distance
N1 C14 1.363(2)
N1 C7 1.422(2)
N1 C11 1.463(2)
O1 C9 1.200(2)
O2 C9 1.338(2)
O2 C10 1.437(2)
O3 C14 1.219(2)
C1 C2 1.388(2)
C1 C6 1.394(2)
C1 C7 1.491(2)
C2 C3 1.391(2)
C2 H2 0.9300
C3 C4 1.374(3)
C3 H3 0.9300
C4 C5 1.373(3)
C4 H4 0.9300
C5 C6 1.381(2)
C5 H5 0.9300
C6 H6 0.9300
C7 C8 1.331(2)
C8 C9 1.482(2)
C8 H8 0.9300
C10 H10A 0.9600
C10 H10B 0.9600
C10 H10C 0.9600
C11 C12 1.519(3)
C11 H11A 0.9700
C11 H11B 0.9700
C12 C13 1.511(3)
C12 H12A 0.9700
C12 H12B 0.9700
C13 C14 1.505(2)
C13 H13A 0.9700
C13 H13B 0.9700

loop_
_geom_torsion_atom_site_label_1
_geom_torsion_atom_site_label_2
_geom_torsion_atom_site_label_3
_geom_torsion_atom_site_label_4
_geom_torsion
C6 C1 C2 C3 -0.2(2)
C7 C1 C2 C3 179.22(15)
C1 C2 C3 C4 0.7(3)
C2 C3 C4 C5 -0.2(3)
C3 C4 C5 C6 -0.9(3)
C4 C5 C6 C1 1.4(3)
C2 C1 C6 C5 -0.8(3)
C7 C1 C6 C5 179.74(16)
C14 N1 C7 C8 -63.3(2)
C11 N1 C7 C8 99.99(19)
C14 N1 C7 C1 116.62(17)
C11 N1 C7 C1 -80.07(19)
C2 C1 C7 C8 170.58(16)
C6 C1 C7 C8 -10.0(2)
C2 C1 C7 N1 -9.4(2)
C6 C1 C7 N1 170.06(15)
N1 C7 C8 C9 -4.3(3)
C1 C7 C8 C9 175.78(16)
C10 O2 C9 O1 0.2(3)
C10 O2 C9 C8 178.88(14)
C7 C8 C9 O1 -10.8(3)
C7 C8 C9 O2 170.68(16)
C14 N1 C11 C12 -21.88(19)
C7 N1 C11 C12 173.05(14)
N1 C11 C12 C13 28.84(19)
C11 C12 C13 C14 -26.4(2)
C7 N1 C14 O3 -10.4(3)
C11 N1 C14 O3 -174.94(18)
C7 N1 C14 C13 169.90(15)
C11 N1 C14 C13 5.3(2)
C12 C13 C14 O3 -165.98(19)
C12 C13 C14 N1 13.7(2)
